data_4306810
loop_
_publ_author_name
'Andrew J. Clulow'
'Jonathan D. Selby'
'Michael G. Cushion'
'Andrew D. Schwarz'
'Philip Mountford'

_publ_contact_author
;
 Prof P. Mountford           
 Chemistry Reaearch Laboratory
 Mansfield Road
 Oxford
 OX1 3TA
 UK
;
_publ_contact_author_email Philip.Mountford@chem.ox.ac.uk
_publ_contact_author_fax '+44 1865 285141'
_publ_contact_author_phone '+44 1865 285140'
_publ_section_title
;
Synthesis, Structures and Reactivity of Group 4 Hydrazido Complexes
Supported by Calix[4]arene Ligands
;
_journal_name_full 'Inorganic Chemistry'
_journal_page_first 12049
_journal_page_last 12062
_journal_paper_doi 10.1021/ic801735c
_journal_volume 47
_journal_year 2008
_chemical_formula_moiety 'C53 H73 N3 O5 Ti1, 3 (C6 H6)'
_chemical_formula_sum 'C71 H91 N3 O5 Ti'
_chemical_formula_weight 1114.42
_chemical_name_systematic
;
Ti(Mecalix){N(tBu)C(NNMe3)O}.3 C6H6
;
_space_group_IT_number 14
_symmetry_cell_setting monoclinic
_symmetry_space_group_name_Hall '-P 2ybc'
_symmetry_space_group_name_H-M 'P 1 21/c 1'
_atom_sites_solution_hydrogens geom
_atom_sites_solution_primary direct
_atom_sites_solution_secondary difmap
_cell_angle_alpha 90
_cell_angle_beta 93.0525(11)
_cell_angle_gamma 90
_cell_formula_units_Z 4
_cell_length_a 13.0664(3)
_cell_length_b 23.5233(6)
_cell_length_c 23.6745(7)
_cell_measurement_reflns_used 11105
_cell_measurement_temperature 150
_cell_measurement_theta_max 24
_cell_measurement_theta_min 5
_cell_volume 7266.4(3)
_computing_cell_refinement 'DENZO/SCALEPACK (Otwinowski & Minor, 1997)'
_computing_data_collection 'COLLECT (Nonius, 1997-2001).'
_computing_data_reduction 'DENZO/SCALEPACK (Otwinowski & Minor, 1997)'
_computing_molecular_graphics 'CAMERON (Watkin et al., 1996)'
_computing_publication_material 'CRYSTALS (Betteridge et al., 2003)'
_computing_structure_refinement 'CRYSTALS (Betteridge et al., 2003)'
_computing_structure_solution 'SIR92 (Altomare et al., 1994)'
_diffrn_ambient_temperature 150
_diffrn_measured_fraction_theta_full 0.988
_diffrn_measured_fraction_theta_max 0.981
_diffrn_measurement_device_type 'Nonius KappaCCD'
_diffrn_measurement_method \w
_diffrn_radiation_monochromator graphite
_diffrn_radiation_type 'Mo K\a'
_diffrn_radiation_wavelength 0.71073
_diffrn_reflns_av_R_equivalents 0.070
_diffrn_reflns_limit_h_max 15
_diffrn_reflns_limit_h_min -15
_diffrn_reflns_limit_k_max 27
_diffrn_reflns_limit_k_min -27
_diffrn_reflns_limit_l_max 27
_diffrn_reflns_limit_l_min -27
_diffrn_reflns_number 20979
_diffrn_reflns_theta_full 23.716
_diffrn_reflns_theta_max 24.449
_diffrn_reflns_theta_min 5.114
_diffrn_standards_number 0
_exptl_absorpt_coefficient_mu 0.163
_exptl_absorpt_correction_T_max 0.98
_exptl_absorpt_correction_T_min 0.98
_exptl_absorpt_correction_type multi-scan
_exptl_absorpt_process_details 'DENZO/SCALEPACK (Otwinowski & Minor, 1997)'
_exptl_crystal_colour yellow
_exptl_crystal_density_diffrn 1.019
_exptl_crystal_description plate
_exptl_crystal_F_000 2400
_exptl_crystal_size_max 0.25
_exptl_crystal_size_mid 0.10
_exptl_crystal_size_min 0.10
_refine_diff_density_max 0.76
_refine_diff_density_min -0.63
_refine_ls_extinction_method None
_refine_ls_goodness_of_fit_ref 0.9381
_refine_ls_hydrogen_treatment constr
_refine_ls_matrix_type full
_refine_ls_number_parameters 829
_refine_ls_number_reflns 11805
_refine_ls_number_restraints 186
_refine_ls_R_factor_all 0.1494
_refine_ls_R_factor_gt 0.0888
_refine_ls_shift/su_max 0.009
_refine_ls_structure_factor_coef Fsqd
_refine_ls_weighting_details
;
 Method= Modified Sheldrick 
 w=1/[\s^2^(F^2^) + ( 0.16P)^2^ +15.10P] 
 ,where P=(max(Fo^2^,0) + 2Fc^2^)/3 
;
_refine_ls_weighting_scheme calc
_refine_ls_wR_factor_all 0.2808
_refine_ls_wR_factor_gt 0.2425
_refine_ls_wR_factor_ref 0.2808
_reflns_limit_h_max 15
_reflns_limit_h_min -14
_reflns_limit_k_max 27
_reflns_limit_k_min 0
_reflns_limit_l_max 27
_reflns_limit_l_min 0
_reflns_number_gt 6641
_reflns_number_total 11805
_reflns_threshold_expression I>2.0\s(I)
_oxford_diffrn_Wilson_B_factor 2.45
_oxford_diffrn_Wilson_scale 29.85
_oxford_refine_ls_scale 0.1850(2)
_cod_data_source_file ic801735c_si_001_1.cif
_cod_data_source_block COMPOUND_10
_cod_depositor_comments
;
The following automatic conversions were performed:
'_symmetry_cell_setting' value 'Monoclinic' changed to 'monoclinic'
according to '/home/saulius/struct/CIF-dictionaries/cif_core.dic'
dictionary named 'cif_core.dic' version 2.4.1 from 2010-06-29.

Automatic conversion script
Id: cif_fix_enum 1527 2010-12-29 10:47:43Z saulius 
;
_cod_original_sg_symbol_H-M 'P 1 21/c 1 '
_cod_original_formula_sum 'C71 H91 N3 O5 Ti1'
_cod_database_code 4306810

loop_
_symmetry_equiv_pos_as_xyz
x,y,z
-x,-y,-z
-x,y+1/2,-z+1/2
x,-y+1/2,z+1/2

loop_
_atom_site_label
_atom_site_type_symbol
_atom_site_fract_x
_atom_site_fract_y
_atom_site_fract_z
_atom_site_U_iso_or_equiv
_atom_site_occupancy
_atom_site_adp_type
_atom_site_refinement_flags_posn
_atom_site_refinement_flags_adp
_atom_site_refinement_flags_occupancy
_atom_site_disorder_assembly
_atom_site_disorder_group
_atom_site_attached_hydrogens
Ti1 Ti 0.78706(7) 0.56197(4) 0.60840(4) 0.0332 1.0000 Uani . . . . . .
O1 O 0.7089(2) 0.55973(14) 0.69440(14) 0.0309 1.0000 Uani . . . . . .
O2 O 0.8464(2) 0.58134(14) 0.53911(14) 0.0296 1.0000 Uani . . . . . .
O3 O 0.8598(2) 0.61784(14) 0.64725(14) 0.0285 1.0000 Uani . . . . . .
O4 O 0.6647(2) 0.59422(14) 0.58729(14) 0.0283 1.0000 Uani . . . . . .
O5 O 0.9008(2) 0.50843(14) 0.63949(15) 0.0312 1.0000 Uani . . . . . .
N1 N 0.8930(3) 0.41236(19) 0.6081(2) 0.0388 1.0000 Uani . . . . . .
N2 N 1.0028(3) 0.4079(2) 0.6260(2) 0.0457 1.0000 Uani . . . . . .
N3 N 0.7581(3) 0.47835(18) 0.59683(19) 0.0318 1.0000 Uani . . . . . .
C1 C 1.0271(5) 0.3469(3) 0.6125(3) 0.0566 1.0000 Uani . . . . . .
C2 C 1.0694(5) 0.4450(3) 0.5939(3) 0.0595 1.0000 Uani . . . . . .
C3 C 1.0199(5) 0.4165(3) 0.6874(3) 0.0623 1.0000 Uani . . . . . .
C4 C 0.8544(4) 0.4634(2) 0.6158(2) 0.0312 1.0000 Uani . . . . . .
C5 C 0.6872(4) 0.4395(2) 0.5665(3) 0.0430 1.0000 Uani . . . . . .
C6 C 0.7294(6) 0.4199(3) 0.5112(3) 0.0695 1.0000 Uani . . . . . .
C7 C 0.6612(5) 0.3885(3) 0.6033(3) 0.0593 1.0000 Uani . . . . . .
C8 C 0.5884(5) 0.4725(3) 0.5529(4) 0.0744 1.0000 Uani . . . . . .
C9 C 0.6874(4) 0.6129(2) 0.7186(2) 0.0288 1.0000 Uani . . . . . .
C10 C 0.7617(3) 0.6388(2) 0.7539(2) 0.0279 1.0000 Uani . . . . . .
C11 C 0.7400(4) 0.6917(2) 0.7763(2) 0.0311 1.0000 Uani . . . . . .
C12 C 0.6472(3) 0.7194(2) 0.7650(2) 0.0273 1.0000 Uani . . . . . .
C13 C 0.5761(4) 0.6924(2) 0.7285(2) 0.0290 1.0000 Uani . . . . . .
C14 C 0.5942(3) 0.6396(2) 0.7045(2) 0.0279 1.0000 Uani . . . . . .
C15 C 0.6213(4) 0.7763(2) 0.7920(2) 0.0329 1.0000 Uani . . . . . .
C16 C 0.5675(4) 0.8160(3) 0.7485(3) 0.0476 1.0000 Uani . . . . . .
C17 C 0.5503(4) 0.7647(3) 0.8404(2) 0.0446 1.0000 Uani . . . . . .
C18 C 0.7172(4) 0.8070(2) 0.8165(2) 0.0392 1.0000 Uani . . . . . .
C19 C 0.8670(4) 0.6134(2) 0.7658(2) 0.0360 1.0000 Uani . . . . . .
C20 C 0.9455(3) 0.6370(2) 0.6740(2) 0.0275 1.0000 Uani . . . . . .
C21 C 0.9504(3) 0.6411(2) 0.7329(2) 0.0308 1.0000 Uani . . . . . .
C22 C 1.0334(4) 0.6682(3) 0.7601(2) 0.0425 1.0000 Uani . . . . . .
C23 C 1.1139(4) 0.6903(3) 0.7299(2) 0.0470 1.0000 Uani D . . . . .
C24 C 1.1115(4) 0.6800(2) 0.6714(2) 0.0386 1.0000 Uani . . . . . .
C25 C 1.0296(4) 0.6529(2) 0.6430(2) 0.0301 1.0000 Uani . . . . . .
C26 C 1.2032(4) 0.7198(4) 0.7603(3) 0.0899 1.0000 Uani D U . . . .
C27 C 1.2807(11) 0.7434(9) 0.7213(5) 0.0802 0.5000 Uani D U . . . .
C28 C 1.1868(13) 0.7373(10) 0.8203(5) 0.0907 0.5000 Uani D U . . . .
C29 C 1.3023(7) 0.6907(11) 0.7475(11) 0.1245 0.5000 Uani D U . . . .
C271 C 1.223(2) 0.7762(7) 0.7323(9) 0.1431 0.5000 Uani D U . . . .
C281 C 1.1637(12) 0.7684(7) 0.7945(9) 0.1099 0.5000 Uani D U . . . .
C291 C 1.2546(12) 0.6801(7) 0.8039(7) 0.1141 0.5000 Uani D U . . . .
C30 C 1.0317(4) 0.6376(2) 0.5812(2) 0.0303 1.0000 Uani . . . . . .
C31 C 0.8594(4) 0.6375(2) 0.5259(2) 0.0299 1.0000 Uani . . . . . .
C32 C 0.9490(3) 0.6663(2) 0.5432(2) 0.0288 1.0000 Uani . . . . . .
C33 C 0.9625(4) 0.7218(2) 0.5261(2) 0.0310 1.0000 Uani . . . . . .
C34 C 0.8900(4) 0.7512(2) 0.4924(2) 0.0320 1.0000 Uani . . . . . .
C35 C 0.7996(4) 0.7226(2) 0.4780(2) 0.0305 1.0000 Uani . . . . . .
C36 C 0.7814(4) 0.6667(2) 0.4936(2) 0.0291 1.0000 Uani . . . . . .
C37 C 0.9132(4) 0.8116(2) 0.4710(2) 0.0397 1.0000 Uani . . . . . .
C38 C 0.8164(5) 0.8420(3) 0.4486(3) 0.0608 1.0000 Uani . . . . . .
C39 C 0.9857(5) 0.8054(3) 0.4225(3) 0.0585 1.0000 Uani . . . . . .
C40 C 0.9651(6) 0.8469(3) 0.5175(3) 0.0627 1.0000 Uani . . . . . .
C41 C 0.6785(4) 0.6393(2) 0.4776(2) 0.0324 1.0000 Uani . . . . . .
C42 C 0.5928(3) 0.6313(2) 0.5697(2) 0.0273 1.0000 Uani . . . . . .
C43 C 0.5959(4) 0.6566(2) 0.5164(2) 0.0305 1.0000 Uani . . . . . .
C44 C 0.5236(4) 0.6978(2) 0.5014(2) 0.0315 1.0000 Uani . . . . . .
C45 C 0.4468(4) 0.7146(2) 0.5367(2) 0.0340 1.0000 Uani D . . . . .
C46 C 0.4437(4) 0.6862(2) 0.5888(2) 0.0325 1.0000 Uani . . . . . .
C47 C 0.5147(3) 0.6449(2) 0.6059(2) 0.0282 1.0000 Uani . . . . . .
C48 C 0.3727(3) 0.7634(2) 0.5208(2) 0.0454 1.0000 Uani D U . . . .
C49 C 0.2856(11) 0.7677(8) 0.5602(7) 0.0839 0.5000 Uani D U . . . .
C50 C 0.3352(15) 0.7600(8) 0.4594(4) 0.0878 0.5000 Uani D U . . . .
C51 C 0.4290(10) 0.8195(4) 0.5255(10) 0.0879 0.5000 Uani D U . . . .
C491 C 0.2628(5) 0.7436(5) 0.5234(7) 0.0490 0.5000 Uani D U . . . .
C501 C 0.3895(11) 0.7875(6) 0.4627(4) 0.0562 0.5000 Uani D U . . . .
C511 C 0.3921(10) 0.8118(5) 0.5621(6) 0.0547 0.5000 Uani D U . . . .
C52 C 0.5132(3) 0.6155(2) 0.6623(2) 0.0284 1.0000 Uani . . . . . .
C53 C 0.6805(5) 0.5109(3) 0.7277(3) 0.0588 1.0000 Uani . . . . . .
C101 C 0.2399(6) 0.5003(3) 0.7355(3) 0.0703 1.0000 Uani . . . . . .
C102 C 0.2098(5) 0.5422(3) 0.6986(3) 0.0579 1.0000 Uani . . . . . .
C103 C 0.2542(5) 0.5468(3) 0.6471(3) 0.0553 1.0000 Uani . . . . . .
C104 C 0.3304(5) 0.5089(3) 0.6333(3) 0.0543 1.0000 Uani . . . . . .
C105 C 0.3611(5) 0.4677(3) 0.6703(3) 0.0608 1.0000 Uani . . . . . .
C106 C 0.3174(7) 0.4631(3) 0.7212(4) 0.0783 1.0000 Uani . . . . . .
C201 C 0.7017(5) 0.7908(3) 0.6075(3) 0.0593 1.0000 Uani . . . . . .
C202 C 0.7769(5) 0.7606(3) 0.6355(3) 0.0581 1.0000 Uani . . . . . .
C203 C 0.8529(6) 0.7893(4) 0.6656(3) 0.0685 1.0000 Uani . . . . . .
C204 C 0.8529(6) 0.8484(4) 0.6672(3) 0.0746 1.0000 Uani . . . . . .
C205 C 0.7752(6) 0.8782(3) 0.6383(3) 0.0685 1.0000 Uani . . . . . .
C206 C 0.7005(6) 0.8499(3) 0.6085(3) 0.0617 1.0000 Uani . . . . . .
C301 C 0.9468(17) 0.4744(7) 0.1257(9) 0.0962 0.5000 Uani . U . . . .
C302 C 0.8733(17) 0.4418(7) 0.1379(8) 0.0871 0.5000 Uani . U . . . .
C303 C 0.7813(17) 0.4332(7) 0.1029(8) 0.0936 0.5000 Uani . U . . . .
C304 C 0.7747(19) 0.4621(9) 0.0519(9) 0.1077 0.5000 Uani . U . . . .
C305 C 0.858(2) 0.4959(9) 0.0394(9) 0.1093 0.5000 Uani . U . . . .
C306 C 0.9471(19) 0.5018(8) 0.0745(9) 0.1011 0.5000 Uani . U . . . .
C401 C 0.4439(10) 0.5179(5) 0.1042(5) 0.1665 0.5000 Uani D U . . . .
C402 C 0.5188(9) 0.5095(4) 0.1470(5) 0.1233 0.5000 Uani D U . . . .
C403 C 0.5340(7) 0.4557(5) 0.1701(4) 0.0853 0.5000 Uani D U . . . .
C404 C 0.4763(9) 0.4102(4) 0.1492(5) 0.0812 0.5000 Uani D U . . . .
C405 C 0.4054(8) 0.4181(5) 0.1044(5) 0.1291 0.5000 Uani D U . . . .
C406 C 0.3870(8) 0.4722(7) 0.0829(4) 0.1731 0.5000 Uani D U . . . .
H11 H 1.1006 0.3384 0.6232 0.0744 1.0000 Uiso R . . . . .
H12 H 0.9821 0.3211 0.6339 0.0744 1.0000 Uiso R . . . . .
H13 H 1.0138 0.3407 0.5710 0.0744 1.0000 Uiso R . . . . .
H21 H 1.1429 0.4407 0.6072 0.0807 1.0000 Uiso R . . . . .
H22 H 1.0476 0.4854 0.5987 0.0807 1.0000 Uiso R . . . . .
H23 H 1.0610 0.4342 0.5530 0.0807 1.0000 Uiso R . . . . .
H31 H 1.0942 0.4131 0.6995 0.0740 1.0000 Uiso R . . . . .
H32 H 0.9945 0.4551 0.6975 0.0740 1.0000 Uiso R . . . . .
H33 H 0.9800 0.3869 0.7071 0.0740 1.0000 Uiso R . . . . .
H61 H 0.6803 0.3933 0.4910 0.0874 1.0000 Uiso R . . . . .
H62 H 0.7960 0.3999 0.5199 0.0874 1.0000 Uiso R . . . . .
H63 H 0.7412 0.4536 0.4867 0.0874 1.0000 Uiso R . . . . .
H71 H 0.6133 0.3621 0.5820 0.0758 1.0000 Uiso R . . . . .
H72 H 0.6282 0.4027 0.6378 0.0758 1.0000 Uiso R . . . . .
H73 H 0.7258 0.3678 0.6149 0.0758 1.0000 Uiso R . . . . .
H81 H 0.5367 0.4481 0.5318 0.0937 1.0000 Uiso R . . . . .
H82 H 0.5600 0.4856 0.5891 0.0937 1.0000 Uiso R . . . . .
H83 H 0.6044 0.5063 0.5293 0.0937 1.0000 Uiso R . . . . .
H111 H 0.7935 0.7108 0.8015 0.0361 1.0000 Uiso R . . . . .
H131 H 0.5090 0.7115 0.7192 0.0343 1.0000 Uiso R . . . . .
H161 H 0.5513 0.8530 0.7669 0.0606 1.0000 Uiso R . . . . .
H162 H 0.6136 0.8231 0.7168 0.0606 1.0000 Uiso R . . . . .
H163 H 0.5025 0.7979 0.7332 0.0606 1.0000 Uiso R . . . . .
H171 H 0.5324 0.8015 0.8587 0.0555 1.0000 Uiso R . . . . .
H172 H 0.5869 0.7396 0.8689 0.0555 1.0000 Uiso R . . . . .
H173 H 0.4862 0.7455 0.8255 0.0555 1.0000 Uiso R . . . . .
H181 H 0.6968 0.8439 0.8336 0.0511 1.0000 Uiso R . . . . .
H182 H 0.7531 0.7828 0.8461 0.0511 1.0000 Uiso R . . . . .
H183 H 0.7644 0.8145 0.7854 0.0511 1.0000 Uiso R . . . . .
H191 H 0.8856 0.6171 0.8071 0.0461 1.0000 Uiso R . . . . .
H192 H 0.8635 0.5722 0.7553 0.0461 1.0000 Uiso R . . . . .
H221 H 1.0358 0.6725 0.8022 0.0502 1.0000 Uiso R . . . . .
H241 H 1.1706 0.6929 0.6495 0.0481 1.0000 Uiso R . . . . .
H271 H 1.3389 0.7622 0.7431 0.1087 0.5000 Uiso R . . . . .
H272 H 1.2448 0.7719 0.6959 0.1087 0.5000 Uiso R . . . . .
H273 H 1.3075 0.7118 0.6980 0.1087 0.5000 Uiso R . . . . .
H281 H 1.2487 0.7564 0.8383 0.1233 0.5000 Uiso R . . . . .
H282 H 1.1266 0.7634 0.8212 0.1233 0.5000 Uiso R . . . . .
H283 H 1.1723 0.7017 0.8416 0.1233 0.5000 Uiso R . . . . .
H291 H 1.3617 0.7102 0.7676 0.1419 0.5000 Uiso R . . . . .
H292 H 1.2970 0.6509 0.7619 0.1419 0.5000 Uiso R . . . . .
H293 H 1.3126 0.6899 0.7060 0.1419 0.5000 Uiso R . . . . .
H301 H 1.1003 0.6481 0.5676 0.0358 1.0000 Uiso R . . . . .
H302 H 1.0219 0.5955 0.5779 0.0358 1.0000 Uiso R . . . . .
H331 H 1.0276 0.7418 0.5381 0.0378 1.0000 Uiso R . . . . .
H351 H 0.7446 0.7433 0.4555 0.0394 1.0000 Uiso R . . . . .
H381 H 0.8344 0.8810 0.4354 0.0818 1.0000 Uiso R . . . . .
H382 H 0.7671 0.8451 0.4794 0.0818 1.0000 Uiso R . . . . .
H383 H 0.7842 0.8199 0.4163 0.0818 1.0000 Uiso R . . . . .
H391 H 1.0028 0.8438 0.4074 0.0748 1.0000 Uiso R . . . . .
H392 H 1.0503 0.7857 0.4360 0.0748 1.0000 Uiso R . . . . .
H393 H 0.9500 0.7825 0.3919 0.0748 1.0000 Uiso R . . . . .
H401 H 0.9795 0.8859 0.5033 0.0766 1.0000 Uiso R . . . . .
H402 H 1.0310 0.8280 0.5301 0.0766 1.0000 Uiso R . . . . .
H403 H 0.9198 0.8495 0.5502 0.0766 1.0000 Uiso R . . . . .
H411 H 0.6573 0.6500 0.4378 0.0424 1.0000 Uiso R . . . . .
H412 H 0.6874 0.5972 0.4802 0.0424 1.0000 Uiso R . . . . .
H441 H 0.5268 0.7167 0.4637 0.0404 1.0000 Uiso R . . . . .
H461 H 0.3879 0.6961 0.6144 0.0393 1.0000 Uiso R . . . . .
H491 H 0.2389 0.8000 0.5496 0.0928 0.5000 Uiso R . . . . .
H492 H 0.3088 0.7710 0.6010 0.0928 0.5000 Uiso R . . . . .
H493 H 0.2481 0.7309 0.5539 0.0928 0.5000 Uiso R . . . . .
H501 H 0.2877 0.7923 0.4499 0.0929 0.5000 Uiso R . . . . .
H502 H 0.3949 0.7616 0.4347 0.0929 0.5000 Uiso R . . . . .
H503 H 0.2979 0.7232 0.4530 0.0929 0.5000 Uiso R . . . . .
H511 H 0.3821 0.8520 0.5155 0.0984 0.5000 Uiso R . . . . .
H512 H 0.4504 0.8212 0.5666 0.0984 0.5000 Uiso R . . . . .
H513 H 0.4910 0.8219 0.5026 0.0984 0.5000 Uiso R . . . . .
H521 H 0.4440 0.6206 0.6778 0.0326 1.0000 Uiso R . . . . .
H522 H 0.5268 0.5740 0.6569 0.0326 1.0000 Uiso R . . . . .
H531 H 0.6988 0.4753 0.7075 0.0713 1.0000 Uiso R . . . . .
H532 H 0.7171 0.5119 0.7658 0.0713 1.0000 Uiso R . . . . .
H533 H 0.6048 0.5119 0.7321 0.0713 1.0000 Uiso R . . . . .
H1011 H 0.2085 0.4969 0.7730 0.0936 1.0000 Uiso R . . . . .
H1021 H 0.1541 0.5692 0.7080 0.0716 1.0000 Uiso R . . . . .
H1031 H 0.2322 0.5777 0.6201 0.0675 1.0000 Uiso R . . . . .
H1041 H 0.3626 0.5125 0.5961 0.0661 1.0000 Uiso R . . . . .
H1051 H 0.4158 0.4404 0.6601 0.0789 1.0000 Uiso R . . . . .
H1061 H 0.3405 0.4322 0.7480 0.0966 1.0000 Uiso R . . . . .
H2011 H 0.6465 0.7696 0.5856 0.0763 1.0000 Uiso R . . . . .
H2021 H 0.7767 0.7180 0.6350 0.0733 1.0000 Uiso R . . . . .
H2031 H 0.9092 0.7677 0.6862 0.0844 1.0000 Uiso R . . . . .
H2041 H 0.9095 0.8692 0.6885 0.0935 1.0000 Uiso R . . . . .
H2051 H 0.7729 0.9207 0.6409 0.0853 1.0000 Uiso R . . . . .
H2061 H 0.6453 0.8711 0.5865 0.0797 1.0000 Uiso R . . . . .
H2711 H 1.2829 0.7952 0.7526 0.1452 0.5000 Uiso R . . . . .
H2712 H 1.1627 0.8024 0.7311 0.1452 0.5000 Uiso R . . . . .
H2713 H 1.2409 0.7667 0.6928 0.1452 0.5000 Uiso R . . . . .
H2811 H 1.2236 0.7876 0.8144 0.1264 0.5000 Uiso R . . . . .
H2812 H 1.1180 0.7522 0.8230 0.1264 0.5000 Uiso R . . . . .
H2813 H 1.1245 0.7967 0.7703 0.1264 0.5000 Uiso R . . . . .
H2911 H 1.3142 0.6997 0.8237 0.1282 0.5000 Uiso R . . . . .
H2912 H 1.2039 0.6691 0.8322 0.1282 0.5000 Uiso R . . . . .
H2913 H 1.2789 0.6453 0.7845 0.1282 0.5000 Uiso R . . . . .
H3011 H 1.0028 0.4825 0.1551 0.1164 0.5000 Uiso R . . . . .
H3021 H 0.8803 0.4192 0.1737 0.1110 0.5000 Uiso R . . . . .
H3031 H 0.7242 0.4081 0.1142 0.1204 0.5000 Uiso R . . . . .
H3041 H 0.7153 0.4613 0.0234 0.1348 0.5000 Uiso R . . . . .
H3051 H 0.8576 0.5178 0.0032 0.1325 0.5000 Uiso R . . . . .
H3061 H 1.0075 0.5231 0.0611 0.1199 0.5000 Uiso R . . . . .
H4011 H 0.4273 0.5574 0.0912 0.1594 0.5000 Uiso R . . . . .
H4021 H 0.5620 0.5421 0.1612 0.1353 0.5000 Uiso R . . . . .
H4031 H 0.5918 0.4490 0.1987 0.1096 0.5000 Uiso R . . . . .
H4041 H 0.4919 0.3708 0.1629 0.1083 0.5000 Uiso R . . . . .
H4051 H 0.3644 0.3852 0.0887 0.1413 0.5000 Uiso R . . . . .
H4061 H 0.3280 0.4790 0.0551 0.1653 0.5000 Uiso R . . . . .
H4911 H 0.2153 0.7757 0.5133 0.0604 0.5000 Uiso R . . . . .
H4912 H 0.2483 0.7289 0.5618 0.0604 0.5000 Uiso R . . . . .
H4913 H 0.2524 0.7124 0.4950 0.0604 0.5000 Uiso R . . . . .
H5011 H 0.3409 0.8196 0.4539 0.0623 0.5000 Uiso R . . . . .
H5012 H 0.4615 0.8013 0.4602 0.0623 0.5000 Uiso R . . . . .
H5013 H 0.3760 0.7561 0.4349 0.0623 0.5000 Uiso R . . . . .
H5111 H 0.3449 0.8443 0.5524 0.0771 0.5000 Uiso R . . . . .
H5112 H 0.4648 0.8251 0.5615 0.0771 0.5000 Uiso R . . . . .
H5113 H 0.3787 0.7973 0.6007 0.0771 0.5000 Uiso R . . . . .

loop_
_atom_site_aniso_label
_atom_site_aniso_U_11
_atom_site_aniso_U_22
_atom_site_aniso_U_33
_atom_site_aniso_U_23
_atom_site_aniso_U_13
_atom_site_aniso_U_12
Ti1 0.0293(5) 0.0273(5) 0.0422(6) -0.0050(5) -0.0063(4) 0.0007(4)
O1 0.0346(18) 0.0266(18) 0.032(2) 0.0022(16) 0.0031(15) -0.0028(15)
O2 0.0311(18) 0.0277(19) 0.0297(19) 0.0004(16) -0.0013(14) 0.0013(14)
O3 0.0277(18) 0.0316(19) 0.0259(19) -0.0019(15) -0.0009(14) -0.0025(14)
O4 0.0261(17) 0.033(2) 0.0257(18) -0.0004(16) -0.0006(14) 0.0010(15)
O5 0.0309(18) 0.0283(19) 0.034(2) -0.0005(16) -0.0038(15) -0.0026(15)
N1 0.026(2) 0.035(3) 0.055(3) -0.006(2) -0.005(2) -0.0001(19)
N2 0.044(3) 0.041(3) 0.052(3) -0.002(2) 0.002(2) 0.010(2)
N3 0.026(2) 0.028(2) 0.040(3) -0.001(2) -0.0038(18) 0.0005(17)
C1 0.056(4) 0.045(4) 0.069(5) -0.007(3) 0.003(3) 0.016(3)
C2 0.041(3) 0.049(4) 0.090(5) -0.006(4) 0.018(3) -0.007(3)
C3 0.071(4) 0.065(5) 0.049(4) 0.006(4) -0.013(3) 0.021(4)
C4 0.029(3) 0.032(3) 0.032(3) 0.001(2) -0.002(2) -0.001(2)
C5 0.038(3) 0.036(3) 0.054(4) -0.010(3) -0.012(3) -0.003(2)
C6 0.086(5) 0.063(5) 0.057(5) -0.015(4) -0.019(4) -0.017(4)
C7 0.049(4) 0.042(4) 0.085(5) -0.004(4) -0.007(3) -0.018(3)
C8 0.046(4) 0.052(4) 0.121(7) -0.017(4) -0.036(4) -0.003(3)
C9 0.034(3) 0.030(3) 0.023(3) 0.000(2) 0.005(2) 0.001(2)
C10 0.028(3) 0.034(3) 0.022(3) 0.002(2) 0.002(2) -0.001(2)
C11 0.031(3) 0.041(3) 0.021(3) -0.004(2) 0.000(2) -0.006(2)
C12 0.026(2) 0.032(3) 0.024(3) -0.004(2) 0.002(2) -0.004(2)
C13 0.024(2) 0.038(3) 0.026(3) -0.005(2) 0.003(2) 0.000(2)
C14 0.027(2) 0.034(3) 0.023(3) -0.001(2) 0.000(2) -0.007(2)
C15 0.024(2) 0.044(3) 0.031(3) -0.009(3) 0.003(2) -0.003(2)
C16 0.046(3) 0.044(4) 0.051(4) -0.011(3) -0.013(3) 0.003(3)
C17 0.039(3) 0.056(4) 0.039(3) -0.011(3) 0.010(3) -0.005(3)
C18 0.037(3) 0.038(3) 0.043(3) -0.011(3) -0.004(2) -0.005(2)
C19 0.037(3) 0.045(3) 0.026(3) 0.003(3) -0.001(2) 0.003(2)
C20 0.023(2) 0.028(3) 0.031(3) 0.000(2) -0.005(2) 0.003(2)
C21 0.023(2) 0.041(3) 0.028(3) -0.003(2) -0.004(2) 0.006(2)
C22 0.027(3) 0.068(4) 0.032(3) -0.014(3) -0.002(2) 0.009(3)
C23 0.024(3) 0.074(4) 0.043(4) -0.018(3) 0.001(2) -0.007(3)
C24 0.029(3) 0.046(3) 0.041(3) -0.009(3) 0.004(2) -0.002(2)
C25 0.028(3) 0.034(3) 0.027(3) 0.002(2) -0.001(2) 0.005(2)
C26 0.045(4) 0.164(8) 0.062(5) -0.056(5) 0.014(3) -0.047(4)
C27 0.030(7) 0.150(14) 0.063(9) -0.055(9) 0.021(6) -0.040(8)
C28 0.075(10) 0.155(15) 0.043(9) -0.044(10) 0.005(8) -0.065(10)
C29 0.036(8) 0.212(17) 0.124(13) -0.079(13) -0.006(9) -0.017(10)
C271 0.146(15) 0.186(17) 0.095(13) -0.036(14) -0.009(12) -0.078(14)
C281 0.088(11) 0.158(15) 0.089(11) -0.090(11) 0.057(10) -0.075(10)
C291 0.053(8) 0.219(17) 0.067(10) -0.034(12) -0.033(8) -0.035(10)
C30 0.026(2) 0.035(3) 0.031(3) 0.002(2) 0.003(2) 0.000(2)
C31 0.032(3) 0.033(3) 0.025(3) 0.002(2) 0.003(2) 0.001(2)
C32 0.023(2) 0.039(3) 0.025(3) 0.004(2) 0.001(2) 0.003(2)
C33 0.028(3) 0.037(3) 0.029(3) 0.003(2) 0.006(2) -0.003(2)
C34 0.040(3) 0.031(3) 0.025(3) -0.001(2) 0.005(2) 0.002(2)
C35 0.031(3) 0.033(3) 0.028(3) 0.006(2) 0.005(2) 0.006(2)
C36 0.026(2) 0.043(3) 0.018(3) -0.004(2) 0.001(2) 0.001(2)
C37 0.042(3) 0.038(3) 0.039(3) 0.005(3) 0.002(2) -0.002(2)
C38 0.064(4) 0.043(4) 0.075(5) 0.017(4) -0.002(4) 0.011(3)
C39 0.074(4) 0.050(4) 0.053(4) 0.013(3) 0.021(3) -0.009(3)
C40 0.094(5) 0.031(3) 0.062(5) 0.000(3) -0.004(4) -0.014(3)
C41 0.029(3) 0.043(3) 0.024(3) 0.000(2) 0.001(2) 0.003(2)
C42 0.022(2) 0.029(3) 0.031(3) -0.005(2) -0.005(2) -0.004(2)
C43 0.027(3) 0.036(3) 0.028(3) -0.005(2) -0.003(2) -0.003(2)
C44 0.031(3) 0.037(3) 0.026(3) -0.001(2) -0.005(2) -0.003(2)
C45 0.025(3) 0.038(3) 0.039(3) -0.003(3) -0.004(2) 0.003(2)
C46 0.024(2) 0.038(3) 0.036(3) -0.006(3) 0.000(2) -0.003(2)
C47 0.026(2) 0.033(3) 0.026(3) -0.003(2) -0.002(2) -0.007(2)
C48 0.034(3) 0.047(3) 0.056(4) 0.006(3) 0.001(3) 0.010(2)
C49 0.062(9) 0.099(12) 0.093(11) 0.029(10) 0.017(8) 0.044(8)
C50 0.103(12) 0.100(12) 0.057(9) -0.011(9) -0.025(9) 0.064(10)
C51 0.057(9) 0.062(9) 0.142(14) 0.024(10) -0.013(10) 0.002(7)
C491 0.024(5) 0.059(8) 0.064(8) 0.022(7) -0.003(6) 0.008(5)
C501 0.051(8) 0.058(9) 0.060(8) 0.023(7) 0.006(6) 0.016(6)
C511 0.059(8) 0.035(7) 0.070(9) -0.016(7) 0.002(7) 0.011(6)
C52 0.022(2) 0.037(3) 0.027(3) -0.006(2) 0.005(2) -0.004(2)
C53 0.075(5) 0.046(4) 0.056(4) 0.006(3) 0.011(4) -0.007(3)
C101 0.092(5) 0.053(4) 0.064(5) -0.007(4) -0.006(4) 0.022(4)
C102 0.060(4) 0.047(4) 0.065(5) -0.007(4) -0.013(4) 0.008(3)
C103 0.047(4) 0.057(4) 0.060(4) 0.006(4) -0.012(3) -0.008(3)
C104 0.042(3) 0.054(4) 0.065(4) 0.004(4) -0.009(3) -0.014(3)
C105 0.058(4) 0.044(4) 0.080(5) -0.002(4) 0.000(4) 0.003(3)
C106 0.111(6) 0.052(5) 0.070(6) 0.010(4) -0.015(5) 0.016(4)
C201 0.047(4) 0.068(5) 0.063(5) -0.011(4) 0.005(3) -0.001(3)
C202 0.069(5) 0.048(4) 0.059(4) -0.001(4) 0.016(4) 0.000(3)
C203 0.075(5) 0.074(6) 0.057(5) 0.006(4) 0.006(4) 0.009(4)
C204 0.069(5) 0.099(7) 0.056(5) -0.021(5) -0.001(4) -0.020(5)
C205 0.093(6) 0.048(4) 0.067(5) -0.013(4) 0.021(4) -0.006(4)
C206 0.066(4) 0.054(4) 0.066(5) 0.000(4) 0.011(4) 0.010(4)
C301 0.136(12) 0.054(9) 0.100(11) 0.014(8) 0.020(10) 0.068(9)
C302 0.136(13) 0.060(9) 0.070(9) 0.016(8) 0.044(9) 0.057(9)
C303 0.136(12) 0.069(9) 0.082(10) 0.014(8) 0.055(9) 0.023(9)
C304 0.160(14) 0.080(10) 0.084(10) 0.000(9) 0.013(10) 0.010(10)
C305 0.181(15) 0.078(10) 0.070(10) 0.018(9) 0.020(10) 0.020(11)
C306 0.150(13) 0.055(9) 0.100(12) 0.011(9) 0.022(10) 0.033(9)
C401 0.186(11) 0.134(10) 0.173(12) 0.046(10) -0.052(10) -0.065(10)
C402 0.121(9) 0.109(9) 0.136(11) 0.025(9) -0.031(8) -0.068(8)
C403 0.074(8) 0.079(8) 0.105(9) 0.019(8) 0.015(7) -0.001(7)
C404 0.080(8) 0.062(7) 0.105(9) 0.023(7) 0.035(7) 0.000(6)
C405 0.135(10) 0.090(9) 0.157(11) 0.031(9) -0.037(9) -0.058(8)
C406 0.185(11) 0.143(11) 0.183(12) 0.037(10) -0.073(10) -0.060(10)

loop_
_atom_type_symbol
_atom_type_scat_dispersion_real
_atom_type_scat_dispersion_imag
_atom_type_scat_Cromer_Mann_a1
_atom_type_scat_Cromer_Mann_b1
_atom_type_scat_Cromer_Mann_a2
_atom_type_scat_Cromer_Mann_b2
_atom_type_scat_Cromer_Mann_a3
_atom_type_scat_Cromer_Mann_b3
_atom_type_scat_Cromer_Mann_a4
_atom_type_scat_Cromer_Mann_b4
_atom_type_scat_Cromer_Mann_c
_atom_type_scat_source
C 0.0033 0.0016 2.3100 20.8439 1.0200 10.2075 1.5886 0.5687 0.8650 51.6512 0.2156 'International Tables Vol C 4.2.6.8 and 6.1.1.4'
H 0.0000 0.0000 0.4930 10.5109 0.3229 26.1257 0.1402 3.1424 0.0408 57.7998 0.0030 'International Tables Vol C 4.2.6.8 and 6.1.1.4'
N 0.0061 0.0033 12.2126 0.0057 3.1322 9.8933 2.0125 28.9975 1.1663 0.5826 -11.5290 'International Tables Vol C 4.2.6.8 and 6.1.1.4'
O 0.0106 0.0060 3.0485 13.2771 2.2868 5.7011 1.5463 0.3239 0.8670 32.9089 0.2508 'International Tables Vol C 4.2.6.8 and 6.1.1.4'
Ti 0.2776 0.4457 9.7595 7.8508 7.3558 0.5000 1.6991 35.6338 1.9021 116.1050 1.2807 'International Tables Vol C 4.2.6.8 and 6.1.1.4'

loop_
_geom_angle_atom_site_label_1
_geom_angle_site_symmetry_1
_geom_angle_atom_site_label_2
_geom_angle_site_symmetry_2
_geom_angle_atom_site_label_3
_geom_angle_site_symmetry_3
_geom_angle
_geom_angle_publ_flag
O1 . Ti1 . O2 . 167.42(14) yes
O1 . Ti1 . O3 . 79.51(13) yes
O2 . Ti1 . O3 . 92.09(14) yes
O1 . Ti1 . O4 . 80.17(13) yes
O2 . Ti1 . O4 . 93.21(14) yes
O3 . Ti1 . O4 . 105.26(15) yes
O1 . Ti1 . O5 . 90.89(13) yes
O2 . Ti1 . O5 . 97.76(14) yes
O3 . Ti1 . O5 . 85.08(14) yes
O4 . Ti1 . O5 . 164.66(15) yes
O1 . Ti1 . N3 . 90.50(15) yes
O2 . Ti1 . N3 . 101.42(16) yes
O3 . Ti1 . N3 . 148.43(16) yes
O4 . Ti1 . N3 . 102.34(16) yes
O5 . Ti1 . N3 . 65.04(15) yes
O1 . Ti1 . C4 . 95.02(15) yes
O2 . Ti1 . C4 . 97.18(16) yes
O3 . Ti1 . C4 . 117.42(16) yes
O4 . Ti1 . C4 . 135.47(16) yes
O5 . Ti1 . C4 . 32.37(14) yes
N3 . Ti1 . C4 . 33.15(16) yes
Ti1 . O1 . C9 . 116.2(3) yes
Ti1 . O1 . C53 . 129.0(3) yes
C9 . O1 . C53 . 114.7(4) yes
Ti1 . O2 . C31 . 119.2(3) yes
Ti1 . O3 . C20 . 151.2(3) yes
Ti1 . O4 . C42 . 162.8(3) yes
Ti1 . O5 . C4 . 91.9(3) yes
N2 . N1 . C4 . 113.5(4) yes
N1 . N2 . C1 . 102.7(4) yes
N1 . N2 . C2 . 113.7(5) yes
C1 . N2 . C2 . 108.6(5) yes
N1 . N2 . C3 . 111.5(4) yes
C1 . N2 . C3 . 108.4(5) yes
C2 . N2 . C3 . 111.4(5) yes
Ti1 . N3 . C4 . 92.5(3) yes
Ti1 . N3 . C5 . 141.7(3) yes
C4 . N3 . C5 . 123.5(4) yes
N2 . C1 . H11 . 110.3 no
N2 . C1 . H12 . 109.5 no
H11 . C1 . H12 . 109.5 no
N2 . C1 . H13 . 108.6 no
H11 . C1 . H13 . 109.5 no
H12 . C1 . H13 . 109.5 no
N2 . C2 . H21 . 111.2 no
N2 . C2 . H22 . 109.0 no
H21 . C2 . H22 . 109.5 no
N2 . C2 . H23 . 108.2 no
H21 . C2 . H23 . 109.5 no
H22 . C2 . H23 . 109.5 no
N2 . C3 . H31 . 111.5 no
N2 . C3 . H32 . 108.9 no
H31 . C3 . H32 . 109.5 no
N2 . C3 . H33 . 108.0 no
H31 . C3 . H33 . 109.5 no
H32 . C3 . H33 . 109.5 no
Ti1 . C4 . N3 . 54.3(2) yes
Ti1 . C4 . O5 . 55.8(2) yes
N3 . C4 . O5 . 109.0(4) yes
Ti1 . C4 . N1 . 167.8(4) yes
N3 . C4 . N1 . 123.0(5) yes
O5 . C4 . N1 . 127.9(4) yes
N3 . C5 . C6 . 111.3(5) yes
N3 . C5 . C7 . 111.3(5) yes
C6 . C5 . C7 . 110.7(5) yes
N3 . C5 . C8 . 107.1(5) yes
C6 . C5 . C8 . 108.3(6) yes
C7 . C5 . C8 . 108.0(5) yes
C5 . C6 . H61 . 110.5 no
C5 . C6 . H62 . 108.5 no
H61 . C6 . H62 . 109.5 no
C5 . C6 . H63 . 109.4 no
H61 . C6 . H63 . 109.5 no
H62 . C6 . H63 . 109.5 no
C5 . C7 . H71 . 110.5 no
C5 . C7 . H72 . 108.7 no
H71 . C7 . H72 . 109.5 no
C5 . C7 . H73 . 109.2 no
H71 . C7 . H73 . 109.5 no
H72 . C7 . H73 . 109.5 no
C5 . C8 . H81 . 110.7 no
C5 . C8 . H82 . 108.8 no
H81 . C8 . H82 . 109.5 no
C5 . C8 . H83 . 108.8 no
H81 . C8 . H83 . 109.5 no
H82 . C8 . H83 . 109.5 no
O1 . C9 . C10 . 119.1(4) yes
O1 . C9 . C14 . 119.6(4) yes
C10 . C9 . C14 . 121.2(5) yes
C9 . C10 . C11 . 118.3(4) yes
C9 . C10 . C19 . 122.6(5) yes
C11 . C10 . C19 . 119.0(4) yes
C10 . C11 . C12 . 122.6(5) yes
C10 . C11 . H111 . 118.6 no
C12 . C11 . H111 . 118.7 no
C11 . C12 . C13 . 117.0(5) yes
C11 . C12 . C15 . 122.6(4) yes
C13 . C12 . C15 . 120.4(4) yes
C12 . C13 . C14 . 122.7(4) yes
C12 . C13 . H131 . 118.6 no
C14 . C13 . H131 . 118.6 no
C9 . C14 . C13 . 118.1(4) yes
C9 . C14 . C52 . 123.6(4) yes
C13 . C14 . C52 . 118.2(4) yes
C12 . C15 . C16 . 110.9(4) yes
C12 . C15 . C17 . 108.2(4) yes
C16 . C15 . C17 . 109.7(4) yes
C12 . C15 . C18 . 112.0(4) yes
C16 . C15 . C18 . 107.7(5) yes
C17 . C15 . C18 . 108.4(4) yes
C15 . C16 . H161 . 109.6 no
C15 . C16 . H162 . 109.3 no
H161 . C16 . H162 . 109.5 no
C15 . C16 . H163 . 109.5 no
H161 . C16 . H163 . 109.5 no
H162 . C16 . H163 . 109.5 no
C15 . C17 . H171 . 109.4 no
C15 . C17 . H172 . 108.8 no
H171 . C17 . H172 . 109.5 no
C15 . C17 . H173 . 110.1 no
H171 . C17 . H173 . 109.5 no
H172 . C17 . H173 . 109.5 no
C15 . C18 . H181 . 109.3 no
C15 . C18 . H182 . 110.0 no
H181 . C18 . H182 . 109.5 no
C15 . C18 . H183 . 109.2 no
H181 . C18 . H183 . 109.5 no
H182 . C18 . H183 . 109.5 no
C10 . C19 . C21 . 113.9(4) yes
C10 . C19 . H191 . 108.6 no
C21 . C19 . H191 . 108.6 no
C10 . C19 . H192 . 107.9 no
C21 . C19 . H192 . 108.2 no
H191 . C19 . H192 . 109.5 no
O3 . C20 . C21 . 119.3(4) yes
O3 . C20 . C25 . 120.2(4) yes
C21 . C20 . C25 . 120.5(4) yes
C19 . C21 . C20 . 119.0(4) yes
C19 . C21 . C22 . 121.6(5) yes
C20 . C21 . C22 . 119.3(5) yes
C21 . C22 . C23 . 121.5(5) yes
C21 . C22 . H221 . 119.4 no
C23 . C22 . H221 . 119.1 no
C22 . C23 . C24 . 117.5(5) yes
C22 . C23 . C26 . 120.6(5) yes
C24 . C23 . C26 . 121.8(5) yes
C23 . C24 . C25 . 122.3(5) yes
C23 . C24 . H241 . 118.8 no
C25 . C24 . H241 . 118.9 no
C20 . C25 . C24 . 118.2(5) yes
C20 . C25 . C30 . 119.8(4) yes
C24 . C25 . C30 . 121.8(4) yes
C23 . C26 . C27 . 113.8(6) yes
C23 . C26 . C28 . 115.5(6) yes
C27 . C26 . C28 . 127.6(9) yes
C23 . C26 . C29 . 110.2(6) yes
C27 . C26 . C29 . 55.6(12) yes
C28 . C26 . C29 . 118.7(13) yes
C23 . C26 . C271 . 109.9(7) yes
C27 . C26 . C271 . 43.4(11) yes
C28 . C26 . C271 . 102.1(14) yes
C29 . C26 . C271 . 98.1(15) yes
C23 . C26 . C281 . 109.1(7) yes
C27 . C26 . C281 . 107.9(11) yes
C28 . C26 . C281 . 38.4(11) yes
C29 . C26 . C281 . 140.7(9) yes
C271 . C26 . C281 . 68.9(14) yes
C23 . C26 . C291 . 110.2(6) yes
C27 . C26 . C291 . 110.8(11) yes
C28 . C26 . C291 . 66.8(12) yes
C29 . C26 . C291 . 60.4(13) yes
C271 . C26 . C291 . 139.1(9) yes
C281 . C26 . C291 . 104.6(12) yes
C26 . C27 . H271 . 111.3 no
C26 . C27 . H272 . 107.8 no
H271 . C27 . H272 . 109.5 no
C26 . C27 . H273 . 109.3 no
H271 . C27 . H273 . 109.5 no
H272 . C27 . H273 . 109.5 no
C26 . C28 . H281 . 111.8 no
C26 . C28 . H282 . 109.9 no
H281 . C28 . H282 . 109.5 no
C26 . C28 . H283 . 106.6 no
H281 . C28 . H283 . 109.5 no
H282 . C28 . H283 . 109.5 no
C26 . C28 . H2811 . 94.4 no
H281 . C28 . H2811 . 48.3 no
H282 . C28 . H2811 . 74.7 no
H283 . C28 . H2811 . 155.0 no
C26 . C29 . H273 . 95.5 no
C26 . C29 . H291 . 110.4 no
H273 . C29 . H291 . 100.3 no
C26 . C29 . H292 . 106.3 no
H273 . C29 . H292 . 133.2 no
H291 . C29 . H292 . 109.5 no
C26 . C29 . H293 . 111.6 no
H273 . C29 . H293 . 24.3 no
H291 . C29 . H293 . 109.5 no
H292 . C29 . H293 . 109.5 no
C26 . C271 . H2711 . 109.3 no
C26 . C271 . H2712 . 113.6 no
H2711 . C271 . H2712 . 109.5 no
C26 . C271 . H2713 . 105.5 no
H2711 . C271 . H2713 . 109.5 no
H2712 . C271 . H2713 . 109.5 no
C26 . C281 . H2811 . 108.3 no
C26 . C281 . H2812 . 107.9 no
H2811 . C281 . H2812 . 109.5 no
C26 . C281 . H2813 . 112.1 no
H2811 . C281 . H2813 . 109.5 no
H2812 . C281 . H2813 . 109.5 no
C26 . C291 . H2911 . 109.9 no
C26 . C291 . H2912 . 109.3 no
H2911 . C291 . H2912 . 109.5 no
C26 . C291 . H2913 . 109.2 no
H2911 . C291 . H2913 . 109.5 no
H2912 . C291 . H2913 . 109.5 no
C25 . C30 . C32 . 114.6(4) yes
C25 . C30 . H301 . 108.4 no
C32 . C30 . H301 . 108.6 no
C25 . C30 . H302 . 107.7 no
C32 . C30 . H302 . 108.0 no
H301 . C30 . H302 . 109.5 no
O2 . C31 . C32 . 120.8(4) yes
O2 . C31 . C36 . 119.7(4) yes
C32 . C31 . C36 . 119.5(5) yes
C30 . C32 . C31 . 121.0(5) yes
C30 . C32 . C33 . 119.6(4) yes
C31 . C32 . C33 . 119.4(5) yes
C32 . C33 . C34 . 123.1(5) yes
C32 . C33 . H331 . 118.8 no
C34 . C33 . H331 . 118.2 no
C33 . C34 . C35 . 116.4(5) yes
C33 . C34 . C37 . 120.4(5) yes
C35 . C34 . C37 . 123.2(5) yes
C34 . C35 . C36 . 123.4(5) yes
C34 . C35 . H351 . 118.3 no
C36 . C35 . H351 . 118.3 no
C31 . C36 . C35 . 118.1(4) yes
C31 . C36 . C41 . 122.0(5) yes
C35 . C36 . C41 . 119.8(5) yes
C34 . C37 . C38 . 111.9(5) yes
C34 . C37 . C39 . 107.4(5) yes
C38 . C37 . C39 . 108.5(5) yes
C34 . C37 . C40 . 110.8(5) yes
C38 . C37 . C40 . 109.1(5) yes
C39 . C37 . C40 . 109.1(5) yes
C37 . C38 . H381 . 109.6 no
C37 . C38 . H382 . 109.6 no
H381 . C38 . H382 . 109.5 no
C37 . C38 . H383 . 109.2 no
H381 . C38 . H383 . 109.5 no
H382 . C38 . H383 . 109.5 no
C37 . C39 . H391 . 109.9 no
C37 . C39 . H392 . 110.4 no
H391 . C39 . H392 . 109.5 no
C37 . C39 . H393 . 108.1 no
H391 . C39 . H393 . 109.5 no
H392 . C39 . H393 . 109.5 no
C37 . C40 . H401 . 110.1 no
C37 . C40 . H402 . 108.6 no
H401 . C40 . H402 . 109.5 no
C37 . C40 . H403 . 109.7 no
H401 . C40 . H403 . 109.5 no
H402 . C40 . H403 . 109.5 no
C36 . C41 . C43 . 112.7(4) yes
C36 . C41 . H411 . 109.0 no
C43 . C41 . H411 . 109.5 no
C36 . C41 . H412 . 107.9 no
C43 . C41 . H412 . 108.2 no
H411 . C41 . H412 . 109.5 no
O4 . C42 . C43 . 120.4(4) yes
O4 . C42 . C47 . 118.8(4) yes
C43 . C42 . C47 . 120.8(4) yes
C41 . C43 . C42 . 119.4(4) yes
C41 . C43 . C44 . 122.1(5) yes
C42 . C43 . C44 . 118.4(4) yes
C43 . C44 . C45 . 123.1(5) yes
C43 . C44 . H441 . 118.6 no
C45 . C44 . H441 . 118.3 no
C44 . C45 . C46 . 116.5(5) yes
C44 . C45 . C48 . 121.9(4) yes
C46 . C45 . C48 . 121.6(4) yes
C45 . C46 . C47 . 122.6(5) yes
C45 . C46 . H461 . 118.4 no
C47 . C46 . H461 . 119.0 no
C42 . C47 . C46 . 118.5(5) yes
C42 . C47 . C52 . 118.8(4) yes
C46 . C47 . C52 . 122.7(4) yes
C45 . C48 . C49 . 112.5(6) yes
C45 . C48 . C50 . 111.4(6) yes
C49 . C48 . C50 . 112.4(11) yes
C45 . C48 . C51 . 109.6(6) yes
C49 . C48 . C51 . 106.1(12) yes
C50 . C48 . C51 . 104.4(13) yes
C45 . C48 . C491 . 110.3(5) yes
C49 . C48 . C491 . 41.3(8) yes
C50 . C48 . C491 . 76.3(11) yes
C51 . C48 . C491 . 136.5(8) yes
C45 . C48 . C501 . 112.5(6) yes
C49 . C48 . C501 . 133.3(8) yes
C50 . C48 . C501 . 37.0(9) yes
C51 . C48 . C501 . 69.2(11) yes
C491 . C48 . C501 . 109.7(8) yes
C45 . C48 . C511 . 108.8(5) yes
C49 . C48 . C511 . 70.0(11) yes
C50 . C48 . C511 . 134.1(10) yes
C51 . C48 . C511 . 39.8(9) yes
C491 . C48 . C511 . 109.4(9) yes
C501 . C48 . C511 . 106.1(9) yes
C48 . C49 . H491 . 111.3 no
C48 . C49 . H492 . 113.7 no
H491 . C49 . H492 . 109.5 no
C48 . C49 . H493 . 103.2 no
H491 . C49 . H493 . 109.5 no
H492 . C49 . H493 . 109.5 no
C48 . C50 . H501 . 109.9 no
C48 . C50 . H502 . 109.7 no
H501 . C50 . H502 . 109.5 no
C48 . C50 . H503 . 108.8 no
H501 . C50 . H503 . 109.5 no
H502 . C50 . H503 . 109.5 no
C48 . C51 . C501 . 55.5(6) yes
C48 . C51 . H511 . 111.1 no
C501 . C51 . H511 . 88.7 no
C48 . C51 . H512 . 102.5 no
C501 . C51 . H512 . 156.3 no
H511 . C51 . H512 . 109.5 no
C48 . C51 . H513 . 114.5 no
C501 . C51 . H513 . 76.8 no
H511 . C51 . H513 . 109.5 no
H512 . C51 . H513 . 109.5 no
C48 . C491 . H4911 . 109.6 no
C48 . C491 . H4912 . 111.7 no
H4911 . C491 . H4912 . 109.5 no
C48 . C491 . H4913 . 107.1 no
H4911 . C491 . H4913 . 109.5 no
H4912 . C491 . H4913 . 109.5 no
C48 . C501 . C51 . 55.3(6) yes
C48 . C501 . H5011 . 110.5 no
C51 . C501 . H5011 . 90.5 no
C48 . C501 . H5012 . 110.9 no
C51 . C501 . H5012 . 70.7 no
H5011 . C501 . H5012 . 109.5 no
C48 . C501 . H5013 . 107.0 no
C51 . C501 . H5013 . 157.9 no
H5011 . C501 . H5013 . 109.5 no
H5012 . C501 . H5013 . 109.5 no
C48 . C511 . H5111 . 110.2 no
C48 . C511 . H5112 . 110.6 no
H5111 . C511 . H5112 . 109.5 no
C48 . C511 . H5113 . 107.5 no
H5111 . C511 . H5113 . 109.5 no
H5112 . C511 . H5113 . 109.5 no
C14 . C52 . C47 . 111.6(4) yes
C14 . C52 . H521 . 108.9 no
C47 . C52 . H521 . 109.0 no
C14 . C52 . H522 . 109.0 no
C47 . C52 . H522 . 108.9 no
H521 . C52 . H522 . 109.5 no
O1 . C53 . H531 . 109.3 no
O1 . C53 . H532 . 110.4 no
H531 . C53 . H532 . 109.5 no
O1 . C53 . H533 . 108.7 no
H531 . C53 . H533 . 109.5 no
H532 . C53 . H533 . 109.5 no
C102 . C101 . C106 . 119.2(8) yes
C102 . C101 . H1011 . 120.7 no
C106 . C101 . H1011 . 120.1 no
C101 . C102 . C103 . 120.2(7) yes
C101 . C102 . H1021 . 120.3 no
C103 . C102 . H1021 . 119.5 no
C102 . C103 . C104 . 119.8(6) yes
C102 . C103 . H1031 . 120.1 no
C104 . C103 . H1031 . 120.1 no
C103 . C104 . C105 . 120.0(7) yes
C103 . C104 . H1041 . 119.5 no
C105 . C104 . H1041 . 120.5 no
C104 . C105 . C106 . 120.3(7) yes
C104 . C105 . H1051 . 119.8 no
C106 . C105 . H1051 . 119.9 no
C101 . C106 . C105 . 120.5(7) yes
C101 . C106 . H1061 . 120.0 no
C105 . C106 . H1061 . 119.4 no
C202 . C201 . C206 . 121.6(7) yes
C202 . C201 . H2011 . 118.3 no
C206 . C201 . H2011 . 120.1 no
C201 . C202 . C203 . 118.7(7) yes
C201 . C202 . H2021 . 121.1 no
C203 . C202 . H2021 . 120.1 no
C202 . C203 . C204 . 120.5(7) yes
C202 . C203 . H2031 . 119.9 no
C204 . C203 . H2031 . 119.7 no
C203 . C204 . C205 . 119.6(7) yes
C203 . C204 . H2041 . 120.2 no
C205 . C204 . H2041 . 120.2 no
C204 . C205 . C206 . 119.9(7) yes
C204 . C205 . H2051 . 119.9 no
C206 . C205 . H2051 . 120.1 no
C201 . C206 . C205 . 119.6(7) yes
C201 . C206 . H2061 . 119.8 no
C205 . C206 . H2061 . 120.6 no
C302 . C301 . C306 . 121(2) yes
C302 . C301 . H3011 . 119.3 no
C306 . C301 . H3011 . 119.2 no
C301 . C302 . C303 . 124.8(19) yes
C301 . C302 . H3021 . 118.3 no
C303 . C302 . H3021 . 116.8 no
C302 . C303 . C304 . 116.5(19) yes
C302 . C303 . H3031 . 122.9 no
C304 . C303 . H3031 . 120.6 no
C303 . C304 . C305 . 117(2) yes
C303 . C304 . H3041 . 126.1 no
C305 . C304 . H3041 . 117.2 no
C304 . C305 . C306 . 125(2) yes
C304 . C305 . H3051 . 120.1 no
C306 . C305 . H3051 . 115.3 no
C305 . C306 . C301 . 116(2) yes
C305 . C306 . H3061 . 120.4 no
C301 . C306 . H3061 . 123.6 no
C402 . C401 . C406 . 119.95(5) yes
C402 . C401 . H4011 . 119.5 no
C406 . C401 . H4011 . 120.4 no
C401 . C402 . C403 . 119.97(5) yes
C401 . C402 . H4021 . 120.1 no
C403 . C402 . H4021 . 119.9 no
C402 . C403 . C404 . 119.99(5) yes
C402 . C403 . H4031 . 119.9 no
C404 . C403 . H4031 . 119.8 no
C403 . C404 . C405 . 119.99(5) yes
C403 . C404 . H4041 . 120.2 no
C405 . C404 . H4041 . 119.3 no
C404 . C405 . C406 . 119.98(5) yes
C404 . C405 . H4051 . 120.4 no
C406 . C405 . H4051 . 119.6 no
C405 . C406 . C401 . 119.96(5) yes
C405 . C406 . H4061 . 120.1 no
C401 . C406 . H4061 . 119.6 no
C27 . H273 . C29 . 75.3 no
C281 . H2811 . C28 . 49.4 no

loop_
_geom_bond_atom_site_label_1
_geom_bond_site_symmetry_1
_geom_bond_atom_site_label_2
_geom_bond_site_symmetry_2
_geom_bond_distance
_geom_bond_publ_flag
Ti1 . O1 . 2.326(3) yes
Ti1 . O2 . 1.907(3) yes
Ti1 . O3 . 1.839(3) yes
Ti1 . O4 . 1.815(3) yes
Ti1 . O5 . 2.054(3) yes
Ti1 . N3 . 2.019(4) yes
Ti1 . C4 . 2.483(5) yes
O1 . C9 . 1.409(6) yes
O1 . C53 . 1.451(7) yes
O2 . C31 . 1.371(6) yes
O3 . C20 . 1.335(6) yes
O4 . C42 . 1.333(6) yes
O5 . C4 . 1.330(6) yes
N1 . N2 . 1.477(6) yes
N1 . C4 . 1.318(7) yes
N2 . C1 . 1.507(7) yes
N2 . C2 . 1.472(8) yes
N2 . C3 . 1.474(8) yes
N3 . C4 . 1.359(6) yes
N3 . C5 . 1.462(7) yes
C1 . H11 . 1.000 no
C1 . H12 . 1.000 no
C1 . H13 . 1.000 no
C2 . H21 . 1.000 no
C2 . H22 . 1.000 no
C2 . H23 . 1.000 no
C3 . H31 . 1.000 no
C3 . H32 . 1.000 no
C3 . H33 . 1.000 no
C5 . C6 . 1.520(9) yes
C5 . C7 . 1.532(9) yes
C5 . C8 . 1.526(8) yes
C6 . H61 . 1.000 no
C6 . H62 . 1.000 no
C6 . H63 . 1.000 no
C7 . H71 . 1.000 no
C7 . H72 . 1.000 no
C7 . H73 . 1.000 no
C8 . H81 . 1.000 no
C8 . H82 . 1.000 no
C8 . H83 . 1.000 no
C9 . C10 . 1.388(7) yes
C9 . C14 . 1.396(7) yes
C10 . C11 . 1.390(7) yes
C10 . C19 . 1.513(7) yes
C11 . C12 . 1.390(7) yes
C11 . H111 . 1.000 no
C12 . C13 . 1.388(7) yes
C12 . C15 . 1.530(7) yes
C13 . C14 . 1.389(7) yes
C13 . H131 . 1.000 no
C14 . C52 . 1.526(7) yes
C15 . C16 . 1.533(8) yes
C15 . C17 . 1.537(7) yes
C15 . C18 . 1.533(7) yes
C16 . H161 . 1.000 no
C16 . H162 . 1.000 no
C16 . H163 . 1.000 no
C17 . H171 . 1.000 no
C17 . H172 . 1.000 no
C17 . H173 . 1.000 no
C18 . H181 . 1.000 no
C18 . H182 . 1.000 no
C18 . H183 . 1.000 no
C19 . C21 . 1.519(7) yes
C19 . H191 . 1.000 no
C19 . H192 . 1.000 no
C20 . C21 . 1.398(7) yes
C20 . C25 . 1.404(7) yes
C21 . C22 . 1.387(7) yes
C22 . C23 . 1.403(8) yes
C22 . H221 . 1.000 no
C23 . C24 . 1.403(8) yes
C23 . C26 . 1.507(8) yes
C24 . C25 . 1.388(7) yes
C24 . H241 . 1.000 no
C25 . C30 . 1.507(7) yes
C26 . C27 . 1.512(5) yes
C26 . C28 . 1.506(5) yes
C26 . C29 . 1.509(5) yes
C26 . C271 . 1.514(5) yes
C26 . C281 . 1.508(5) yes
C26 . C291 . 1.520(5) yes
C27 . H271 . 1.000 no
C27 . H272 . 1.000 no
C27 . H273 . 1.000 no
C28 . H281 . 1.000 no
C28 . H282 . 1.000 no
C28 . H283 . 1.000 no
C28 . H2811 . 1.288 no
C29 . H273 . 1.279 no
C29 . H291 . 1.000 no
C29 . H292 . 1.000 no
C29 . H293 . 1.000 no
C271 . H2711 . 1.000 no
C271 . H2712 . 1.000 no
C271 . H2713 . 1.000 no
C281 . H2811 . 1.000 no
C281 . H2812 . 1.000 no
C281 . H2813 . 1.000 no
C291 . H2911 . 1.000 no
C291 . H2912 . 1.000 no
C291 . H2913 . 1.000 no
C30 . C32 . 1.527(7) yes
C30 . H301 . 1.000 no
C30 . H302 . 1.000 no
C31 . C32 . 1.395(7) yes
C31 . C36 . 1.418(7) yes
C32 . C33 . 1.381(7) yes
C33 . C34 . 1.391(7) yes
C33 . H331 . 1.000 no
C34 . C35 . 1.385(7) yes
C34 . C37 . 1.543(7) yes
C35 . C36 . 1.390(7) yes
C35 . H351 . 1.000 no
C36 . C41 . 1.519(7) yes
C37 . C38 . 1.524(8) yes
C37 . C39 . 1.534(8) yes
C37 . C40 . 1.511(9) yes
C38 . H381 . 1.000 no
C38 . H382 . 1.000 no
C38 . H383 . 1.000 no
C39 . H391 . 1.000 no
C39 . H392 . 1.000 no
C39 . H393 . 1.000 no
C40 . H401 . 1.000 no
C40 . H402 . 1.000 no
C40 . H403 . 1.000 no
C41 . C43 . 1.509(7) yes
C41 . H411 . 1.000 no
C41 . H412 . 1.000 no
C42 . C43 . 1.398(7) yes
C42 . C47 . 1.404(7) yes
C43 . C44 . 1.387(7) yes
C44 . C45 . 1.397(7) yes
C44 . H441 . 1.000 no
C45 . C46 . 1.406(7) yes
C45 . C48 . 1.536(7) yes
C46 . C47 . 1.389(7) yes
C46 . H461 . 1.000 no
C47 . C52 . 1.505(7) yes
C48 . C49 . 1.513(5) yes
C48 . C50 . 1.511(5) yes
C48 . C51 . 1.512(5) yes
C48 . C491 . 1.513(5) yes
C48 . C501 . 1.516(5) yes
C48 . C511 . 1.514(5) yes
C49 . H491 . 1.000 no
C49 . H492 . 1.000 no
C49 . H493 . 1.000 no
C50 . H501 . 1.000 no
C50 . H502 . 1.000 no
C50 . H503 . 1.000 no
C51 . H511 . 1.000 no
C51 . H512 . 1.000 no
C51 . H513 . 1.000 no
C491 . H4911 . 1.000 no
C491 . H4912 . 1.000 no
C491 . H4913 . 1.000 no
C501 . H5011 . 1.000 no
C501 . H5012 . 1.000 no
C501 . H5013 . 1.000 no
C511 . H5111 . 1.000 no
C511 . H5112 . 1.000 no
C511 . H5113 . 1.000 no
C52 . H521 . 1.000 no
C52 . H522 . 1.000 no
C53 . H531 . 1.000 no
C53 . H532 . 1.000 no
C53 . H533 . 1.000 no
C101 . C102 . 1.362(10) yes
C101 . C106 . 1.395(10) yes
C101 . H1011 . 1.000 no
C102 . C103 . 1.381(9) yes
C102 . H1021 . 1.000 no
C103 . C104 . 1.389(9) yes
C103 . H1031 . 1.000 no
C104 . C105 . 1.352(9) yes
C104 . H1041 . 1.000 no
C105 . C106 . 1.366(11) yes
C105 . H1051 . 1.000 no
C106 . H1061 . 1.000 no
C201 . C202 . 1.358(9) yes
C201 . C206 . 1.391(10) yes
C201 . H2011 . 1.000 no
C202 . C203 . 1.370(10) yes
C202 . H2021 . 1.000 no
C203 . C204 . 1.391(11) yes
C203 . H2031 . 1.000 no
C204 . C205 . 1.385(11) yes
C204 . H2041 . 1.000 no
C205 . C206 . 1.349(10) yes
C205 . H2051 . 1.000 no
C206 . H2061 . 1.000 no
C301 . C302 . 1.28(3) yes
C301 . C306 . 1.37(3) yes
C301 . H3011 . 1.000 no
C302 . C303 . 1.44(3) yes
C302 . H3021 . 1.000 no
C303 . C304 . 1.38(3) yes
C303 . H3031 . 1.000 no
C304 . C305 . 1.40(3) yes
C304 . H3041 . 1.000 no
C305 . C306 . 1.40(3) yes
C305 . H3051 . 1.000 no
C306 . H3061 . 1.000 no
C401 . C402 . 1.384(4) yes
C401 . C406 . 1.387(4) yes
C401 . H4011 . 1.000 no
C402 . C403 . 1.387(4) yes
C402 . H4021 . 1.000 no
C403 . C404 . 1.385(4) yes
C403 . H4031 . 1.000 no
C404 . C405 . 1.383(4) yes
C404 . H4041 . 1.000 no
C405 . C406 . 1.387(4) yes
C405 . H4051 . 1.000 no
C406 . H4061 . 1.000 no
